data_7115355
loop_
_publ_author_name
'Shinaj K. Rajagopal'
'Abbey M. Philip'
'Kalaivanan Nagarajan'
'Mahesh Hariharan'

_publ_section_title
;
 Progressive acylation of pyrene engineers solid state packing and colour
 via C-H...H-C, C-H...O and pi-pi interactions
;
_journal_name_full Chem.Commun.
_journal_page_first 8644
_journal_paper_doi 10.1039/C4cc01897D
_journal_volume 50
_journal_year 2014
_chemical_formula_moiety 'C24 H18 O4'
_chemical_formula_sum 'C24 H18 O4'
_chemical_formula_weight 370.38
_chemical_name_systematic
;
 ?
;
_space_group_IT_number 5
_symmetry_cell_setting monoclinic
_symmetry_space_group_name_Hall 'C 2y'
_symmetry_space_group_name_H-M 'C 1 2 1'
_atom_sites_solution_hydrogens geom
_atom_sites_solution_primary direct
_atom_sites_solution_secondary difmap
_audit_creation_method SHELXL-97
_cell_angle_alpha 90.00
_cell_angle_beta 109.988(2)
_cell_angle_gamma 90.00
_cell_formula_units_Z 12
_cell_length_a 20.1864(6)
_cell_length_b 39.6060(17)
_cell_length_c 7.0261(2)
_cell_measurement_reflns_used 2495
_cell_measurement_temperature 293(2)
_cell_measurement_theta_max 24.27
_cell_measurement_theta_min 3.10
_cell_volume 5279.0(3)
_computing_cell_refinement 'Bruker SAINT'
_computing_data_collection 'Bruker APEX2'
_computing_data_reduction 'Bruker SAINT'
_computing_molecular_graphics 'Bruker SHELXTL'
_computing_publication_material 'Bruker SHELXTL'
_computing_structure_refinement 'SHELXL-97 (Sheldrick, 2008)'
_computing_structure_solution 'SHELXS-97 (Sheldrick, 2008)'
_diffrn_ambient_temperature 293(2)
_diffrn_measured_fraction_theta_full 0.997
_diffrn_measured_fraction_theta_max 0.997
_diffrn_measurement_device_type 'Bruker APEX-II CCD'
_diffrn_measurement_method '\f and \w scans'
_diffrn_radiation_monochromator graphite
_diffrn_radiation_source 'fine-focus sealed tube'
_diffrn_radiation_type MoK\a
_diffrn_radiation_wavelength 0.71073
_diffrn_reflns_av_R_equivalents 0.0367
_diffrn_reflns_av_sigmaI/netI 0.0694
_diffrn_reflns_limit_h_max 24
_diffrn_reflns_limit_h_min -24
_diffrn_reflns_limit_k_max 42
_diffrn_reflns_limit_k_min -47
_diffrn_reflns_limit_l_max 8
_diffrn_reflns_limit_l_min -8
_diffrn_reflns_number 15979
_diffrn_reflns_theta_full 25.00
_diffrn_reflns_theta_max 25.00
_diffrn_reflns_theta_min 1.19
_diffrn_standards_number 0
_exptl_absorpt_coefficient_mu 0.095
_exptl_absorpt_correction_T_max 0.9906
_exptl_absorpt_correction_T_min 0.9844
_exptl_absorpt_correction_type multi-scan
_exptl_absorpt_process_details SADABS
_exptl_crystal_colour orange
_exptl_crystal_density_diffrn 1.398
_exptl_crystal_density_meas 1.397
_exptl_crystal_density_method 'not measured'
_exptl_crystal_description block
_exptl_crystal_F_000 2328
_exptl_crystal_size_max 0.20
_exptl_crystal_size_mid 0.15
_exptl_crystal_size_min 0.10
_refine_diff_density_max 0.487
_refine_diff_density_min -0.904
_refine_diff_density_rms 0.146
_refine_ls_abs_structure_details 'Flack H D (1983), Acta Cryst. A39, 876-881'
_refine_ls_abs_structure_Flack 2(3)
_refine_ls_extinction_coef 0.0027(5)
_refine_ls_extinction_expression Fc^*^=kFc[1+0.001xFc^2^\l^3^/sin(2\q)]^-1/4^
_refine_ls_extinction_method SHELXL
_refine_ls_goodness_of_fit_ref 1.069
_refine_ls_hydrogen_treatment constr
_refine_ls_matrix_type full
_refine_ls_number_parameters 1023
_refine_ls_number_reflns 8235
_refine_ls_number_restraints 1326
_refine_ls_restrained_S_all 1.006
_refine_ls_R_factor_all 0.1412
_refine_ls_R_factor_gt 0.0893
_refine_ls_shift/su_max 0.002
_refine_ls_shift/su_mean 0.000
_refine_ls_structure_factor_coef Fsqd
_refine_ls_weighting_details 'calc w=1/[\s^2^(Fo^2^)+(0.1117P)^2^+16.5705P] where P=(Fo^2^+2Fc^2^)/3'
_refine_ls_weighting_scheme calc
_refine_ls_wR_factor_gt 0.2275
_refine_ls_wR_factor_ref 0.2631
_reflns_number_gt 5131
_reflns_number_total 8235
_reflns_threshold_expression >2\s(I)
_cod_data_source_file c4cc01897d2.cif
_cod_data_source_block babu
_cod_original_sg_symbol_H-M 'C2   '
_cod_database_code 7115355

loop_
_symmetry_equiv_pos_as_xyz
'x, y, z'
'-x, y, -z'
'x+1/2, y+1/2, z'
'-x+1/2, y+1/2, -z'

loop_
_atom_site_label
_atom_site_type_symbol
_atom_site_fract_x
_atom_site_fract_y
_atom_site_fract_z
_atom_site_U_iso_or_equiv
_atom_site_adp_type
_atom_site_occupancy
_atom_site_symmetry_multiplicity
_atom_site_calc_flag
_atom_site_refinement_flags
_atom_site_disorder_assembly
_atom_site_disorder_group
C1 C 0.3590(4) 0.3925(2) 0.1766(10) 0.040(2) Uani 1 1 d . . .
C2 C 0.4046(4) 0.3655(2) 0.2101(10) 0.0327(18) Uani 1 1 d . . .
C3 C 0.3828(4) 0.3318(2) 0.2027(11) 0.043(2) Uani 1 1 d . . .
H3 H 0.3355 0.3274 0.1804 0.052 Uiso 1 1 calc R . .
C4 C 0.4289(4) 0.3043(2) 0.2273(11) 0.039(2) Uani 1 1 d . . .
H4 H 0.4125 0.2824 0.2291 0.047 Uiso 1 1 calc R . .
C5 C 0.5018(4) 0.3100(2) 0.2496(10) 0.0348(19) Uani 1 1 d . . .
C6 C 0.5489(4) 0.2811(2) 0.2838(10) 0.0380(19) Uani 1 1 d . . .
C7 C 0.6206(4) 0.2892(2) 0.3228(11) 0.0377(19) Uani 1 1 d . . .
H7 H 0.6529 0.2717 0.3425 0.045 Uiso 1 1 calc R . .
C8 C 0.6449(4) 0.3219(2) 0.3330(10) 0.0347(18) Uani 1 1 d . . .
C9 C 0.5986(4) 0.3499(2) 0.2979(10) 0.0350(19) Uani 1 1 d . . .
C10 C 0.6220(4) 0.3841(2) 0.3038(10) 0.0320(18) Uani 1 1 d . . .
H10 H 0.6689 0.3882 0.3201 0.038 Uiso 1 1 calc R . .
C11 C 0.5804(4) 0.4091(2) 0.2875(9) 0.0332(18) Uani 1 1 d . . .
H11 H 0.5988 0.4309 0.2994 0.040 Uiso 1 1 calc R . .
C12 C 0.5047(3) 0.4049(2) 0.2505(9) 0.0251(17) Uani 1 1 d . . .
C13 C 0.4793(4) 0.3714(2) 0.2372(10) 0.038(2) Uani 1 1 d . . .
C14 C 0.5276(4) 0.34379(19) 0.2626(9) 0.0289(17) Uani 1 1 d . . .
C15 C 0.4571(4) 0.4311(2) 0.2184(10) 0.039(2) Uani 1 1 d . . .
C16 C 0.3880(4) 0.4247(2) 0.1771(10) 0.040(2) Uani 1 1 d . . .
H16 H 0.3572 0.4429 0.1465 0.048 Uiso 1 1 calc R . .
C17 C 0.2814(4) 0.3895(3) 0.1388(13) 0.049(2) Uani 1 1 d . . .
C18 C 0.2321(5) 0.4127(3) -0.0101(16) 0.085(4) Uani 1 1 d . . .
H18A H 0.2003 0.4226 0.0492 0.128 Uiso 1 1 calc R . .
H18B H 0.2056 0.4002 -0.1288 0.128 Uiso 1 1 calc R . .
H18C H 0.2584 0.4302 -0.0467 0.128 Uiso 1 1 calc R . .
C19 C 0.5285(5) 0.2466(3) 0.2609(16) 0.064(3) Uani 1 1 d . . .
C20 C 0.5793(6) 0.2191(3) 0.3413(18) 0.077(3) Uani 1 1 d . . .
H20A H 0.5552 0.1978 0.3121 0.115 Uiso 1 1 calc R . .
H20B H 0.6010 0.2216 0.4852 0.115 Uiso 1 1 calc R . .
H20C H 0.6149 0.2198 0.2792 0.115 Uiso 1 1 calc R . .
C21 C 0.7226(4) 0.3265(2) 0.3601(11) 0.0390(19) Uani 1 1 d . . .
C22 C 0.7727(4) 0.3051(3) 0.5211(14) 0.066(3) Uani 1 1 d . . .
H22A H 0.8195 0.3076 0.5164 0.100 Uiso 1 1 calc R . .
H22B H 0.7586 0.2818 0.4987 0.100 Uiso 1 1 calc R . .
H22C H 0.7723 0.3120 0.6515 0.100 Uiso 1 1 calc R . .
C23 C 0.4811(5) 0.4685(2) 0.2344(12) 0.043(2) Uani 1 1 d . . .
C24 C 0.4246(6) 0.4946(3) 0.1234(18) 0.081(3) Uani 1 1 d . . .
H24A H 0.4465 0.5133 0.0817 0.122 Uiso 1 1 calc R . .
H24B H 0.4010 0.5024 0.2128 0.122 Uiso 1 1 calc R . .
H24C H 0.3909 0.4843 0.0066 0.122 Uiso 1 1 calc R . .
O1 O 0.2615(3) 0.3673(2) 0.2287(10) 0.071(2) Uani 1 1 d . . .
O2 O 0.4640(4) 0.2374(2) 0.1947(17) 0.105(3) Uani 1 1 d . . .
O3 O 0.7421(3) 0.34567(18) 0.2571(8) 0.0583(17) Uani 1 1 d . . .
O4 O 0.5386(3) 0.47687(18) 0.3356(10) 0.0657(19) Uani 1 1 d . . .
C25 C 0.8602(4) 0.1629(2) 0.6695(11) 0.037(2) Uani 1 1 d . . .
C26 C 0.8832(4) 0.1308(2) 0.6825(12) 0.048(2) Uani 1 1 d . . .
H26 H 0.8515 0.1131 0.6652 0.057 Uiso 1 1 calc R . .
C27 C 0.9573(4) 0.1237(2) 0.7233(11) 0.043(2) Uani 1 1 d . . .
C28 C 1.0056(4) 0.1514(3) 0.7490(12) 0.055(3) Uani 1 1 d . . .
C29 C 1.0761(4) 0.1466(3) 0.7841(12) 0.047(2) Uani 1 1 d . . .
H29 H 1.0932 0.1246 0.7914 0.057 Uiso 1 1 calc R . .
C30 C 1.1232(4) 0.1737(2) 0.8094(13) 0.051(2) Uani 1 1 d . . .
H30 H 1.1706 0.1693 0.8332 0.062 Uiso 1 1 calc R . .
C31 C 1.0994(4) 0.2080(2) 0.7993(11) 0.0370(19) Uani 1 1 d . . .
C32 C 1.1465(4) 0.2359(3) 0.8245(13) 0.048(2) Uani 1 1 d . . .
C33 C 1.1194(5) 0.2671(2) 0.8306(13) 0.050(2) Uani 1 1 d . . .
H33 H 1.1504 0.2853 0.8645 0.060 Uiso 1 1 calc R . .
C34 C 1.0484(4) 0.2734(2) 0.7892(11) 0.0394(19) Uani 1 1 d . . .
C35 C 0.9999(4) 0.2486(2) 0.7612(10) 0.038(2) Uani 1 1 d . . .
C36 C 0.9268(4) 0.2512(3) 0.7146(12) 0.048(2) Uani 1 1 d . . .
H36 H 0.9077 0.2728 0.7005 0.058 Uiso 1 1 calc R . .
C37 C 0.8828(4) 0.2259(2) 0.6890(12) 0.043(2) Uani 1 1 d . . .
H37 H 0.8352 0.2301 0.6627 0.051 Uiso 1 1 calc R . .
C38 C 0.9080(4) 0.1916(2) 0.7015(12) 0.0399(19) Uani 1 1 d . . .
C39 C 0.9781(4) 0.1858(2) 0.7426(11) 0.0370(19) Uani 1 1 d . . .
C40 C 1.0255(4) 0.2143(2) 0.7686(12) 0.0365(19) Uani 1 1 d . . .
C41 C 0.7829(4) 0.1684(3) 0.6390(13) 0.049(2) Uani 1 1 d . . .
C42 C 0.7316(4) 0.1445(3) 0.4948(14) 0.058(3) Uani 1 1 d . . .
H42A H 0.7357 0.1226 0.5559 0.087 Uiso 1 1 calc R . .
H42B H 0.7420 0.1430 0.3717 0.087 Uiso 1 1 calc R . .
H42C H 0.6845 0.1528 0.4653 0.087 Uiso 1 1 calc R . .
C43 C 0.9761(5) 0.0889(3) 0.7352(15) 0.061(3) Uani 1 1 d . . .
C44 C 0.9257(5) 0.0627(3) 0.6598(19) 0.087(4) Uani 1 1 d . . .
H44A H 0.9190 0.0588 0.5196 0.130 Uiso 1 1 calc R . .
H44B H 0.8818 0.0693 0.6733 0.130 Uiso 1 1 calc R . .
H44C H 0.9424 0.0424 0.7357 0.130 Uiso 1 1 calc R . .
C45 C 1.2225(5) 0.2313(3) 0.8590(15) 0.063(3) Uani 1 1 d . . .
C46 C 1.2774(4) 0.2508(3) 1.0133(14) 0.057(3) Uani 1 1 d . . .
H46A H 1.3181 0.2368 1.0722 0.085 Uiso 1 1 calc R . .
H46B H 1.2597 0.2581 1.1171 0.085 Uiso 1 1 calc R . .
H46C H 1.2902 0.2701 0.9511 0.085 Uiso 1 1 calc R . .
C47 C 1.0255(5) 0.3113(2) 0.7775(13) 0.041(2) Uani 1 1 d . . .
C48 C 1.0825(6) 0.3380(3) 0.855(2) 0.084(4) Uani 1 1 d . . .
H48A H 1.1010 0.3438 0.7503 0.126 Uiso 1 1 calc R . .
H48B H 1.1198 0.3294 0.9704 0.126 Uiso 1 1 calc R . .
H48C H 1.0628 0.3578 0.8939 0.126 Uiso 1 1 calc R . .
O5 O 0.7596(3) 0.1884(2) 0.7319(10) 0.069(2) Uani 1 1 d . . .
O6 O 1.0395(4) 0.0793(2) 0.8126(19) 0.138(5) Uani 1 1 d . . .
O7 O 1.2415(3) 0.2110(2) 0.7576(12) 0.081(2) Uani 1 1 d . . .
O8 O 0.9663(4) 0.3187(2) 0.6847(15) 0.089(3) Uani 1 1 d . . .
C49 C 1.3472(17) 0.0476(7) 1.087(6) 0.033(3) Uani 0.501(4) 1 d PU A 1
C50 C 1.4002(14) 0.0258(8) 1.124(3) 0.028(3) Uani 0.501(4) 1 d PU A 1
C51 C 1.3863(7) -0.0062(4) 1.083(2) 0.031(3) Uani 0.501(4) 1 d PU A 1
H51 H 1.3397 -0.0135 1.0339 0.038 Uiso 0.501(4) 1 calc PR A 1
C52 C 1.4436(7) -0.0309(4) 1.1118(18) 0.034(3) Uani 0.501(4) 1 d PU A 1
H52 H 1.4347 -0.0535 1.0788 0.041 Uiso 0.501(4) 1 calc PR A 1
C53 C 1.5120(7) -0.0181(4) 1.1923(18) 0.030(2) Uani 0.501(4) 1 d PU A 1
C54 C 1.5725(7) -0.0414(4) 1.2353(18) 0.037(2) Uani 0.501(4) 1 d PU A 1
C55 C 1.6363(8) -0.0283(4) 1.318(2) 0.042(3) Uani 0.501(4) 1 d PU A 1
H55 H 1.6727 -0.0439 1.3418 0.050 Uiso 0.501(4) 1 calc PR A 1
C56 C 1.6594(12) 0.0050(7) 1.376(3) 0.039(3) Uani 0.501(4) 1 d PU A 1
C57 C 1.6041(15) 0.0313(9) 1.350(7) 0.030(3) Uani 0.501(4) 1 d PU A 1
C58 C 1.6030(10) 0.0666(6) 1.381(3) 0.035(4) Uani 0.501(4) 1 d PU A 1
H58 H 1.6463 0.0772 1.4403 0.042 Uiso 0.501(4) 1 calc PR A 1
C59 C 1.5521(8) 0.0841(4) 1.339(2) 0.024(3) Uani 0.501(4) 1 d PU A 1
H59 H 1.5612 0.1069 1.3686 0.029 Uiso 0.501(4) 1 calc PR A 1
C60 C 1.4782(8) 0.0754(5) 1.248(2) 0.022(3) Uani 0.501(4) 1 d PU A 1
C61 C 1.4661(12) 0.0384(9) 1.219(6) 0.026(3) Uani 0.501(4) 1 d PU A 1
C62 C 1.5284(15) 0.0137(7) 1.256(4) 0.031(3) Uani 0.501(4) 1 d PU A 1
C63 C 1.4228(8) 0.0968(4) 1.210(2) 0.027(3) Uani 0.501(4) 1 d PU A 1
C64 C 1.3535(11) 0.0851(7) 1.125(3) 0.027(3) Uani 0.501(4) 1 d PU A 1
H64 H 1.3146 0.0993 1.0949 0.032 Uiso 0.501(4) 1 calc PR A 1
C65 C 1.2703(14) 0.0424(8) 0.988(3) 0.041(4) Uani 0.501(4) 1 d PU A 1
C66 C 1.2107(12) 0.0703(7) 0.905(3) 0.067(5) Uani 0.501(4) 1 d PU A 1
H66A H 1.2271 0.0875 0.8357 0.100 Uiso 0.501(4) 1 calc PR A 1
H66B H 1.2000 0.0801 1.0157 0.100 Uiso 0.501(4) 1 calc PR A 1
H66C H 1.1690 0.0600 0.8122 0.100 Uiso 0.501(4) 1 calc PR A 1
C67 C 1.5565(6) -0.0781(4) 1.1972(16) 0.037(3) Uani 0.501(4) 1 d PDU . 1
C68 C 1.6090(11) -0.1016(6) 1.346(3) 0.045(5) Uani 0.501(4) 1 d PDU A 1
H68A H 1.5899 -0.1240 1.3314 0.068 Uiso 0.501(4) 1 calc PR A 1
H68B H 1.6179 -0.0938 1.4814 0.068 Uiso 0.501(4) 1 calc PR A 1
H68C H 1.6523 -0.1018 1.3175 0.068 Uiso 0.501(4) 1 calc PR A 1
C69 C 1.7288(13) 0.0123(6) 1.464(4) 0.046(4) Uani 0.501(4) 1 d PU A 1
C70 C 1.7874(12) -0.0084(7) 1.563(3) 0.051(5) Uani 0.501(4) 1 d PU A 1
H70A H 1.8299 0.0045 1.5923 0.077 Uiso 0.501(4) 1 calc PR A 1
H70B H 1.7886 -0.0270 1.4765 0.077 Uiso 0.501(4) 1 calc PR A 1
H70C H 1.7835 -0.0168 1.6866 0.077 Uiso 0.501(4) 1 calc PR A 1
C71 C 1.4258(6) 0.1328(4) 1.266(2) 0.036(3) Uani 0.501(4) 1 d PU A 1
C72 C 1.3809(13) 0.1609(7) 1.117(4) 0.043(4) Uani 0.501(4) 1 d PU A 1
H72A H 1.3469 0.1702 1.1698 0.065 Uiso 0.501(4) 1 calc PR A 1
H72B H 1.3569 0.1510 0.9864 0.065 Uiso 0.501(4) 1 calc PR A 1
H72C H 1.4116 0.1785 1.1027 0.065 Uiso 0.501(4) 1 calc PR A 1
O9 O 1.2482(10) 0.0113(6) 1.035(2) 0.056(4) Uani 0.501(4) 1 d PU A 1
O10 O 1.5150(4) -0.0868(2) 1.0403(11) 0.032(2) Uani 0.501(4) 1 d PDU . 1
O11 O 1.7494(7) 0.0475(4) 1.458(2) 0.068(4) Uani 0.501(4) 1 d PU A 1
O12 O 1.4600(6) 0.1449(3) 1.4224(17) 0.074(3) Uani 0.501(4) 1 d PU . 1
C49' C 1.3429(17) 0.0535(7) 1.090(6) 0.031(3) Uani 0.499(4) 1 d PU A 2
C50' C 1.3983(14) 0.0289(7) 1.167(3) 0.026(3) Uani 0.499(4) 1 d PU A 2
C51' C 1.3962(7) -0.0072(4) 1.200(2) 0.028(2) Uani 0.499(4) 1 d PU A 2
H51' H 1.3516 -0.0170 1.1599 0.034 Uiso 0.499(4) 1 calc PR A 2
C52' C 1.4489(7) -0.0274(4) 1.2773(18) 0.034(3) Uani 0.499(4) 1 d PU A 2
H52' H 1.4386 -0.0496 1.3007 0.041 Uiso 0.499(4) 1 calc PR A 2
C53' C 1.5225(7) -0.0184(4) 1.331(2) 0.037(2) Uani 0.499(4) 1 d PU A 2
C54' C 1.5790(7) -0.0400(4) 1.4144(18) 0.034(2) Uani 0.499(4) 1 d PU A 2
C55' C 1.6439(8) -0.0272(5) 1.451(2) 0.043(3) Uani 0.499(4) 1 d PU A 2
H55' H 1.6818 -0.0421 1.4904 0.051 Uiso 0.499(4) 1 calc PR A 2
C56' C 1.6582(12) 0.0075(7) 1.433(3) 0.035(3) Uani 0.499(4) 1 d PU A 2
C57' C 1.5959(15) 0.0273(9) 1.347(7) 0.029(3) Uani 0.499(4) 1 d PU A 2
C58' C 1.6161(9) 0.0641(6) 1.348(3) 0.025(3) Uani 0.499(4) 1 d PU A 2
H58' H 1.6629 0.0711 1.3969 0.030 Uiso 0.499(4) 1 calc PR A 2
C59' C 1.5583(8) 0.0878(5) 1.269(2) 0.027(3) Uani 0.499(4) 1 d PU A 2
H59' H 1.5661 0.1107 1.2587 0.033 Uiso 0.499(4) 1 calc PR A 2
C60' C 1.4918(7) 0.0745(5) 1.210(2) 0.023(3) Uani 0.499(4) 1 d PU A 2
C61' C 1.4773(12) 0.0402(9) 1.215(6) 0.026(3) Uani 0.499(4) 1 d PU A 2
C62' C 1.5307(15) 0.0189(6) 1.292(3) 0.028(3) Uani 0.499(4) 1 d PU A 2
C63' C 1.4314(8) 0.0971(5) 1.139(2) 0.032(3) Uani 0.499(4) 1 d PU A 2
C64' C 1.3619(12) 0.0833(7) 1.084(3) 0.030(4) Uani 0.499(4) 1 d PU A 2
H64' H 1.3254 0.0989 1.0381 0.036 Uiso 0.499(4) 1 calc PR A 2
C65' C 1.2654(14) 0.0377(8) 1.032(3) 0.039(4) Uani 0.499(4) 1 d PU A 2
C66' C 1.2155(10) 0.0654(6) 0.999(3) 0.055(4) Uani 0.499(4) 1 d PU A 2
H66D H 1.2187 0.0795 0.8911 0.083 Uiso 0.499(4) 1 calc PR A 2
H66E H 1.2264 0.0786 1.1207 0.083 Uiso 0.499(4) 1 calc PR A 2
H66F H 1.1686 0.0566 0.9638 0.083 Uiso 0.499(4) 1 calc PR A 2
C67' C 1.5727(6) -0.0769(4) 1.4464(18) 0.030(2) Uani 0.499(4) 1 d PU A 2
C68' C 1.6126(14) -0.1021(7) 1.408(3) 0.054(5) Uani 0.499(4) 1 d PU A 2
H68D H 1.6279 -0.1172 1.5213 0.080 Uiso 0.499(4) 1 calc PR A 2
H68E H 1.6530 -0.0924 1.3857 0.080 Uiso 0.499(4) 1 calc PR A 2
H68F H 1.5850 -0.1143 1.2892 0.080 Uiso 0.499(4) 1 calc PR A 2
C69' C 1.7355(14) 0.0205(7) 1.499(4) 0.045(4) Uani 0.499(4) 1 d PU A 2
C70' C 1.7916(12) -0.0102(7) 1.493(4) 0.056(5) Uani 0.499(4) 1 d PU A 2
H70D H 1.8390 -0.0032 1.5663 0.084 Uiso 0.499(4) 1 calc PR A 2
H70E H 1.7871 -0.0148 1.3547 0.084 Uiso 0.499(4) 1 calc PR A 2
H70F H 1.7811 -0.0303 1.5536 0.084 Uiso 0.499(4) 1 calc PR A 2
C71' C 1.4469(8) 0.1339(4) 1.097(2) 0.048(3) Uani 0.499(4) 1 d PU A 2
C72' C 1.3947(15) 0.1576(8) 1.162(4) 0.060(6) Uani 0.499(4) 1 d PU A 2
H72D H 1.4136 0.1801 1.1847 0.090 Uiso 0.499(4) 1 calc PR A 2
H72E H 1.3896 0.1491 1.2837 0.090 Uiso 0.499(4) 1 calc PR A 2
H72F H 1.3496 0.1580 1.0558 0.090 Uiso 0.499(4) 1 calc PR A 2
O9' O 1.2491(9) 0.0099(5) 0.957(2) 0.048(4) Uani 0.499(4) 1 d PU A 2
O10' O 1.5350(4) -0.0863(3) 1.5152(14) 0.048(3) Uani 0.499(4) 1 d PU . 2
O11' O 1.7512(7) 0.0434(4) 1.576(2) 0.060(3) Uani 0.499(4) 1 d PU A 2
O12' O 1.5000 0.1430(3) 1.0000 0.079(3) Uani 0.999(7) 2 d SPU . 2

loop_
_atom_site_aniso_label
_atom_site_aniso_U_11
_atom_site_aniso_U_22
_atom_site_aniso_U_33
_atom_site_aniso_U_23
_atom_site_aniso_U_13
_atom_site_aniso_U_12
C1 0.043(4) 0.051(6) 0.020(3) 0.007(3) 0.003(3) -0.012(4)
C2 0.030(4) 0.044(6) 0.023(3) -0.004(3) 0.007(3) -0.006(4)
C3 0.038(5) 0.056(7) 0.036(4) 0.006(4) 0.014(3) -0.018(4)
C4 0.041(4) 0.025(5) 0.046(4) 0.006(3) 0.007(3) -0.023(4)
C5 0.037(4) 0.036(6) 0.029(4) 0.010(3) 0.008(3) -0.009(3)
C6 0.055(5) 0.030(5) 0.028(4) 0.003(3) 0.012(3) 0.013(4)
C7 0.040(4) 0.041(6) 0.038(4) 0.004(3) 0.020(3) 0.003(4)
C8 0.037(4) 0.032(5) 0.033(4) 0.009(3) 0.008(3) 0.009(3)
C9 0.045(4) 0.039(6) 0.026(3) 0.000(3) 0.017(3) -0.008(4)
C10 0.026(3) 0.039(5) 0.039(4) -0.010(3) 0.020(3) 0.000(3)
C11 0.034(4) 0.034(5) 0.029(4) 0.007(3) 0.008(3) -0.009(4)
C12 0.025(4) 0.031(5) 0.027(3) 0.002(3) 0.019(3) -0.009(3)
C13 0.036(4) 0.040(6) 0.025(4) 0.007(3) -0.005(3) -0.013(4)
C14 0.038(4) 0.028(5) 0.014(3) -0.004(3) 0.001(3) -0.011(3)
C15 0.034(4) 0.043(6) 0.032(4) -0.003(3) 0.003(3) -0.014(4)
C16 0.045(5) 0.038(6) 0.039(4) 0.008(3) 0.017(3) -0.002(4)
C17 0.038(4) 0.042(6) 0.070(5) -0.022(4) 0.024(4) -0.001(4)
C18 0.046(5) 0.086(10) 0.095(7) -0.026(6) -0.013(5) 0.016(6)
C19 0.049(5) 0.070(8) 0.080(7) -0.007(6) 0.032(5) 0.000(5)
C20 0.074(7) 0.036(7) 0.100(8) 0.016(5) 0.003(6) -0.001(5)
C21 0.034(4) 0.041(6) 0.049(4) 0.007(4) 0.022(3) 0.004(4)
C22 0.037(5) 0.075(8) 0.065(6) 0.020(5) -0.012(4) 0.001(4)
C23 0.058(5) 0.020(5) 0.053(5) -0.008(4) 0.020(4) -0.002(4)
C24 0.091(8) 0.033(7) 0.105(8) 0.026(5) 0.014(6) 0.012(5)
O1 0.051(4) 0.083(6) 0.085(5) 0.025(4) 0.029(4) 0.000(4)
O2 0.069(5) 0.038(5) 0.200(10) -0.002(5) 0.035(6) -0.017(4)
O3 0.056(4) 0.062(5) 0.059(4) 0.005(3) 0.023(3) 0.000(3)
O4 0.048(4) 0.041(4) 0.088(4) -0.006(3) -0.002(3) -0.013(3)
C25 0.029(4) 0.036(6) 0.052(4) 0.007(4) 0.022(3) -0.011(3)
C26 0.032(4) 0.050(7) 0.058(5) 0.009(4) 0.012(4) -0.007(4)
C27 0.041(4) 0.042(6) 0.047(4) -0.002(4) 0.016(3) -0.010(4)
C28 0.047(5) 0.037(6) 0.055(5) -0.002(4) -0.013(4) -0.005(4)
C29 0.044(5) 0.041(6) 0.054(5) 0.000(4) 0.012(4) -0.001(4)
C30 0.039(4) 0.043(6) 0.064(5) -0.020(4) 0.007(4) 0.009(4)
C31 0.031(4) 0.037(6) 0.038(4) 0.000(3) 0.006(3) -0.007(4)
C32 0.041(5) 0.049(7) 0.058(5) 0.009(4) 0.023(4) 0.008(4)
C33 0.052(5) 0.028(6) 0.062(5) -0.004(4) 0.009(4) -0.009(4)
C34 0.035(4) 0.043(6) 0.044(4) -0.003(4) 0.018(3) 0.009(4)
C35 0.046(5) 0.038(6) 0.032(4) 0.003(3) 0.016(3) -0.006(4)
C36 0.035(4) 0.059(7) 0.055(5) 0.008(4) 0.020(4) 0.001(4)
C37 0.039(4) 0.029(5) 0.050(5) -0.002(4) 0.002(3) -0.003(4)
C38 0.042(4) 0.031(5) 0.042(4) -0.010(3) 0.008(3) -0.005(4)
C39 0.034(4) 0.041(6) 0.041(4) 0.005(3) 0.019(3) -0.004(4)
C40 0.035(4) 0.033(6) 0.049(4) -0.013(4) 0.023(3) -0.003(4)
C41 0.042(4) 0.050(7) 0.054(5) -0.005(4) 0.013(4) -0.001(4)
C42 0.037(4) 0.059(7) 0.083(6) -0.023(5) 0.028(4) -0.010(4)
C43 0.030(4) 0.059(8) 0.089(7) -0.016(5) 0.014(4) 0.001(4)
C44 0.037(5) 0.049(8) 0.154(10) 0.012(7) 0.005(5) 0.005(5)
C45 0.046(5) 0.064(8) 0.066(6) 0.006(5) 0.003(4) -0.004(5)
C46 0.050(5) 0.046(6) 0.094(7) -0.012(5) 0.049(5) -0.016(4)
C47 0.053(5) 0.014(5) 0.062(5) 0.000(4) 0.026(4) 0.006(4)
C48 0.085(8) 0.036(7) 0.149(11) 0.002(6) 0.064(8) -0.007(5)
O5 0.047(4) 0.064(6) 0.099(5) -0.006(4) 0.028(4) 0.002(3)
O6 0.050(5) 0.037(5) 0.310(14) 0.007(6) 0.038(6) 0.001(4)
O7 0.046(4) 0.090(6) 0.123(6) -0.039(5) 0.048(4) -0.002(4)
O8 0.068(5) 0.048(6) 0.147(7) 0.006(5) 0.030(5) 0.003(4)
C49 0.038(4) 0.036(5) 0.020(5) -0.001(6) 0.005(4) -0.004(4)
C50 0.031(4) 0.034(4) 0.024(6) -0.009(5) 0.015(5) -0.007(4)
C51 0.034(4) 0.038(5) 0.026(5) 0.005(5) 0.015(4) -0.009(4)
C52 0.041(4) 0.035(5) 0.029(5) 0.001(4) 0.014(4) -0.004(4)
C53 0.037(4) 0.039(4) 0.022(4) 0.001(4) 0.020(4) 0.000(4)
C54 0.049(4) 0.040(4) 0.023(5) -0.004(4) 0.013(4) 0.003(4)
C55 0.041(4) 0.048(5) 0.039(5) 0.007(5) 0.018(4) 0.005(4)
C56 0.036(4) 0.046(5) 0.039(6) 0.000(5) 0.017(5) 0.004(4)
C57 0.029(5) 0.038(5) 0.025(5) -0.001(5) 0.014(5) 0.001(4)
C58 0.030(5) 0.037(5) 0.027(6) -0.007(5) -0.004(5) -0.001(4)
C59 0.031(4) 0.027(5) 0.017(5) -0.006(5) 0.011(4) -0.005(4)
C60 0.023(3) 0.027(3) 0.012(4) -0.003(3) 0.003(3) -0.004(3)
C61 0.031(4) 0.027(4) 0.018(5) 0.000(4) 0.007(5) -0.002(4)
C62 0.030(4) 0.038(4) 0.030(6) -0.002(5) 0.017(5) -0.002(4)
C63 0.028(4) 0.033(4) 0.019(5) 0.001(5) 0.009(4) 0.000(4)
C64 0.025(5) 0.037(5) 0.015(6) -0.005(5) 0.004(5) 0.004(4)
C65 0.039(5) 0.047(6) 0.037(7) -0.004(6) 0.011(5) -0.003(4)
C66 0.059(7) 0.071(8) 0.067(9) 0.011(7) 0.018(7) 0.012(6)
C67 0.043(5) 0.044(5) 0.026(5) -0.008(4) 0.016(4) 0.001(4)
C68 0.053(7) 0.045(7) 0.033(7) 0.013(6) 0.009(6) -0.004(6)
C69 0.040(5) 0.057(6) 0.045(7) -0.005(6) 0.020(5) 0.002(5)
C70 0.044(6) 0.062(7) 0.040(8) 0.006(7) 0.005(6) 0.002(6)
C71 0.029(5) 0.037(5) 0.036(5) -0.003(4) 0.003(4) 0.004(4)
C72 0.052(8) 0.038(7) 0.041(7) 0.007(6) 0.017(6) 0.010(6)
O9 0.044(6) 0.058(6) 0.064(8) 0.007(7) 0.015(6) -0.007(5)
O10 0.031(2) 0.032(2) 0.032(2) -0.0007(10) 0.0097(12) -0.0005(10)
O11 0.041(6) 0.070(6) 0.089(7) 0.003(6) 0.017(6) -0.004(5)
O12 0.067(6) 0.060(6) 0.061(5) -0.016(5) -0.023(4) 0.003(5)
C49' 0.033(4) 0.039(5) 0.020(5) -0.007(6) 0.006(4) 0.006(4)
C50' 0.031(4) 0.034(5) 0.016(6) -0.004(5) 0.013(5) -0.008(4)
C51' 0.030(4) 0.035(5) 0.023(5) -0.016(4) 0.013(4) -0.006(4)
C52' 0.040(4) 0.032(5) 0.029(5) -0.012(4) 0.011(4) -0.008(4)
C53' 0.037(4) 0.036(4) 0.042(5) -0.005(4) 0.018(4) 0.000(4)
C54' 0.039(4) 0.041(4) 0.027(5) 0.002(4) 0.017(4) 0.004(4)
C55' 0.045(5) 0.041(5) 0.040(6) 0.002(5) 0.014(5) 0.005(4)
C56' 0.036(4) 0.044(5) 0.032(6) -0.003(5) 0.019(5) 0.001(4)
C57' 0.033(4) 0.034(5) 0.023(5) -0.005(5) 0.014(5) 0.001(4)
C58' 0.019(5) 0.036(5) 0.020(6) -0.007(5) 0.007(4) -0.005(4)
C59' 0.031(4) 0.032(5) 0.020(6) -0.008(5) 0.009(5) -0.007(4)
C60' 0.019(4) 0.032(4) 0.021(5) -0.005(4) 0.009(4) 0.003(4)
C61' 0.027(4) 0.033(4) 0.020(5) -0.007(4) 0.012(5) -0.004(4)
C62' 0.033(4) 0.032(4) 0.025(6) -0.007(5) 0.018(4) -0.003(4)
C63' 0.035(4) 0.038(4) 0.019(5) -0.010(5) 0.004(4) 0.008(3)
C64' 0.026(5) 0.040(5) 0.020(6) -0.005(5) 0.003(5) 0.007(4)
C65' 0.037(5) 0.045(6) 0.036(7) -0.001(6) 0.010(5) -0.005(4)
C66' 0.034(6) 0.066(7) 0.069(8) -0.003(7) 0.021(6) 0.001(5)
C67' 0.020(4) 0.040(5) 0.032(5) -0.003(4) 0.009(4) 0.001(4)
C68' 0.059(8) 0.049(7) 0.052(9) 0.001(7) 0.016(6) 0.022(6)
C69' 0.040(5) 0.050(6) 0.047(7) 0.000(6) 0.017(5) 0.001(5)
C70' 0.037(6) 0.062(8) 0.066(9) 0.004(7) 0.014(7) 0.009(6)
C71' 0.054(6) 0.033(5) 0.038(5) 0.002(5) -0.009(4) 0.012(4)
C72' 0.056(8) 0.048(8) 0.059(10) -0.009(7) -0.004(6) 0.010(6)
O9' 0.045(6) 0.059(6) 0.037(6) -0.006(6) 0.009(5) -0.006(4)
O10' 0.027(4) 0.063(6) 0.064(5) 0.013(4) 0.028(4) -0.007(4)
O11' 0.039(5) 0.065(6) 0.074(7) -0.011(6) 0.015(5) -0.007(4)
O12' 0.067(5) 0.051(5) 0.105(6) 0.000 0.012(4) 0.000

loop_
_atom_type_symbol
_atom_type_description
_atom_type_scat_dispersion_real
_atom_type_scat_dispersion_imag
_atom_type_scat_source
C C 0.0033 0.0016 'International Tables Vol C Tables 4.2.6.8 and 6.1.1.4'
H H 0.0000 0.0000 'International Tables Vol C Tables 4.2.6.8 and 6.1.1.4'
O O 0.0106 0.0060 'International Tables Vol C Tables 4.2.6.8 and 6.1.1.4'

loop_
_geom_angle_atom_site_label_1
_geom_angle_atom_site_label_2
_geom_angle_atom_site_label_3
_geom_angle
_geom_angle_site_symmetry_1
_geom_angle_site_symmetry_3
C2 C1 C16 116.9(7) . .
C2 C1 C17 124.4(8) . .
C16 C1 C17 118.7(8) . .
C1 C2 C3 123.5(7) . .
C1 C2 C13 119.4(8) . .
C3 C2 C13 116.9(7) . .
C2 C3 C4 123.3(7) . .
C2 C3 H3 118.4 . .
C4 C3 H3 118.4 . .
C3 C4 C5 119.9(7) . .
C3 C4 H4 120.0 . .
C5 C4 H4 120.0 . .
C14 C5 C4 119.4(7) . .
C14 C5 C6 121.5(7) . .
C4 C5 C6 118.6(8) . .
C7 C6 C19 118.5(8) . .
C7 C6 C5 114.9(8) . .
C19 C6 C5 126.2(8) . .
C8 C7 C6 123.0(8) . .
C8 C7 H7 118.5 . .
C6 C7 H7 118.5 . .
C7 C8 C9 121.7(7) . .
C7 C8 C21 116.8(7) . .
C9 C8 C21 121.1(7) . .
C14 C9 C8 118.3(8) . .
C14 C9 C10 118.7(7) . .
C8 C9 C10 123.0(7) . .
C11 C10 C9 122.2(7) . .
C11 C10 H10 118.9 . .
C9 C10 H10 118.9 . .
C10 C11 C12 122.5(8) . .
C10 C11 H11 118.8 . .
C12 C11 H11 118.8 . .
C15 C12 C13 118.6(6) . .
C15 C12 C11 124.5(7) . .
C13 C12 C11 116.8(7) . .
C12 C13 C14 119.4(7) . .
C12 C13 C2 119.4(8) . .
C14 C13 C2 121.0(7) . .
C9 C14 C5 120.4(7) . .
C9 C14 C13 120.3(7) . .
C5 C14 C13 119.3(7) . .
C16 C15 C12 120.2(8) . .
C16 C15 C23 118.1(8) . .
C12 C15 C23 121.6(6) . .
C15 C16 C1 124.9(8) . .
C15 C16 H16 117.5 . .
C1 C16 H16 117.5 . .
O1 C17 C18 123.0(8) . .
O1 C17 C1 118.1(8) . .
C18 C17 C1 118.9(9) . .
C17 C18 H18A 109.5 . .
C17 C18 H18B 109.5 . .
H18A C18 H18B 109.5 . .
C17 C18 H18C 109.5 . .
H18A C18 H18C 109.5 . .
H18B C18 H18C 109.5 . .
O2 C19 C6 122.4(10) . .
O2 C19 C20 114.7(11) . .
C6 C19 C20 122.2(9) . .
C19 C20 H20A 109.5 . .
C19 C20 H20B 109.5 . .
H20A C20 H20B 109.5 . .
C19 C20 H20C 109.5 . .
H20A C20 H20C 109.5 . .
H20B C20 H20C 109.5 . .
O3 C21 C22 122.4(7) . .
O3 C21 C8 122.3(7) . .
C22 C21 C8 115.3(7) . .
C21 C22 H22A 109.5 . .
C21 C22 H22B 109.5 . .
H22A C22 H22B 109.5 . .
C21 C22 H22C 109.5 . .
H22A C22 H22C 109.5 . .
H22B C22 H22C 109.5 . .
O4 C23 C24 121.5(8) . .
O4 C23 C15 122.0(8) . .
C24 C23 C15 116.4(8) . .
C23 C24 H24A 109.5 . .
C23 C24 H24B 109.5 . .
H24A C24 H24B 109.5 . .
C23 C24 H24C 109.5 . .
H24A C24 H24C 109.5 . .
H24B C24 H24C 109.5 . .
C26 C25 C38 122.0(7) . .
C26 C25 C41 117.5(7) . .
C38 C25 C41 120.3(8) . .
C25 C26 C27 120.5(8) . .
C25 C26 H26 119.8 . .
C27 C26 H26 119.8 . .
C43 C27 C28 125.2(8) . .
C43 C27 C26 115.8(8) . .
C28 C27 C26 119.0(9) . .
C29 C28 C27 122.2(9) . .
C29 C28 C39 119.6(8) . .
C27 C28 C39 118.2(8) . .
C28 C29 C30 122.1(9) . .
C28 C29 H29 119.0 . .
C30 C29 H29 119.0 . .
C29 C30 C31 121.2(8) . .
C29 C30 H30 119.4 . .
C31 C30 H30 119.4 . .
C32 C31 C30 122.1(7) . .
C32 C31 C40 119.2(8) . .
C30 C31 C40 118.7(7) . .
C33 C32 C31 116.8(7) . .
C33 C32 C45 120.8(9) . .
C31 C32 C45 122.2(9) . .
C32 C33 C34 123.9(8) . .
C32 C33 H33 118.0 . .
C34 C33 H33 118.0 . .
C35 C34 C33 123.0(9) . .
C35 C34 C47 120.1(7) . .
C33 C34 C47 116.9(8) . .
C34 C35 C36 129.4(9) . .
C34 C35 C40 116.3(7) . .
C36 C35 C40 114.1(7) . .
C37 C36 C35 126.1(9) . .
C37 C36 H36 117.0 . .
C35 C36 H36 117.0 . .
C36 C37 C38 120.2(8) . .
C36 C37 H37 119.9 . .
C38 C37 H37 119.9 . .
C39 C38 C37 119.4(8) . .
C39 C38 C25 119.0(8) . .
C37 C38 C25 121.6(7) . .
C38 C39 C40 119.1(8) . .
C38 C39 C28 121.2(8) . .
C40 C39 C28 119.6(7) . .
C35 C40 C39 121.0(7) . .
C35 C40 C31 120.2(7) . .
C39 C40 C31 118.9(7) . .
O5 C41 C42 117.7(7) . .
O5 C41 C25 125.8(8) . .
C42 C41 C25 116.2(8) . .
C41 C42 H42A 109.5 . .
C41 C42 H42B 109.5 . .
H42A C42 H42B 109.5 . .
C41 C42 H42C 109.5 . .
H42A C42 H42C 109.5 . .
H42B C42 H42C 109.5 . .
O6 C43 C44 115.6(10) . .
O6 C43 C27 121.7(9) . .
C44 C43 C27 122.7(8) . .
C43 C44 H44A 109.5 . .
C43 C44 H44B 109.5 . .
H44A C44 H44B 109.5 . .
C43 C44 H44C 109.5 . .
H44A C44 H44C 109.5 . .
H44B C44 H44C 109.5 . .
O7 C45 C46 117.8(8) . .
O7 C45 C32 120.0(9) . .
C46 C45 C32 122.2(9) . .
C45 C46 H46A 109.5 . .
C45 C46 H46B 109.5 . .
H46A C46 H46B 109.5 . .
C45 C46 H46C 109.5 . .
H46A C46 H46C 109.5 . .
H46B C46 H46C 109.5 . .
O8 C47 C48 121.3(9) . .
O8 C47 C34 119.5(8) . .
C48 C47 C34 118.4(8) . .
C47 C48 H48A 109.5 . .
C47 C48 H48B 109.5 . .
H48A C48 H48B 109.5 . .
C47 C48 H48C 109.5 . .
H48A C48 H48C 109.5 . .
H48B C48 H48C 109.5 . .
C50 C49 C65 130(3) . .
C50 C49 C64 126(3) . .
C65 C49 C64 103(2) . .
C51 C50 C49 119(3) . .
C51 C50 C61 124(3) . .
C49 C50 C61 116(3) . .
C50 C51 C52 120.9(17) . .
C50 C51 H51 119.6 . .
C52 C51 H51 119.6 . .
C53 C52 C51 115.9(13) . .
C53 C52 H52 122.1 . .
C51 C52 H52 122.1 . .
C62 C53 C52 125.0(17) . .
C62 C53 C54 115.3(16) . .
C52 C53 C54 119.4(14) . .
C55 C54 C53 117.2(15) . .
C55 C54 C67 125.3(14) . .
C53 C54 C67 117.3(12) . .
C54 C55 C56 131.9(17) . .
C54 C55 H55 114.0 . .
C56 C55 H55 114.0 . .
C69 C56 C55 121(2) . .
C69 C56 C57 121(2) . .
C55 C56 C57 117(2) . .
C58 C57 C56 136(2) . .
C58 C57 C62 115(3) . .
C56 C57 C62 108(3) . .
C59 C58 C57 127(2) . .
C59 C58 H58 116.7 . .
C57 C58 H58 116.7 . .
C58 C59 C60 130.0(19) . .
C58 C59 H59 115.0 . .
C60 C59 H59 115.0 . .
C63 C60 C59 126.6(17) . .
C63 C60 C61 120.2(16) . .
C59 C60 C61 112.9(16) . .
C50 C61 C60 121(3) . .
C50 C61 C62 117(3) . .
C60 C61 C62 121.1(19) . .
C53 C62 C61 116(2) . .
C53 C62 C57 130(3) . .
C61 C62 C57 114(2) . .
C60 C63 C64 121.1(18) . .
C60 C63 C71 126.5(14) . .
C64 C63 C71 112.2(15) . .
C63 C64 C49 114(2) . .
C63 C64 H64 122.8 . .
C49 C64 H64 122.8 . .
O9 C65 C49 112(2) . .
O9 C65 C66 116(2) . .
C49 C65 C66 128(2) . .
O10 C67 C54 119.3(11) . .
O10 C67 C68 124.4(14) . .
C54 C67 C68 114.5(13) . .
O10 C67 O10 7.8(5) . 2_857
C54 C67 O10 113.7(9) . 2_857
C68 C67 O10 131.1(13) . 2_857
C56 C69 C70 131(3) . .
C56 C69 O11 117(2) . .
C70 C69 O11 112(2) . .
O12 C71 C63 126.8(13) . .
O12 C71 C72 110.6(16) . .
C63 C71 C72 122.5(14) . .
O10 O10 C67 158.3(15) 2_857 .
O10 O10 C67 13.9(9) 2_857 2_857
C67 O10 C67 151.8(13) . 2_857
C71 O12 O12 139.7(14) . 2_858
C64' C49' C50' 116(3) . .
C64' C49' C65' 130(3) . .
C50' C49' C65' 113(3) . .
C49' C50' C51' 132(3) . .
C49' C50' C61' 119(3) . .
C51' C50' C61' 109(2) . .
C52' C51' C50' 127.7(16) . .
C52' C51' H51' 116.2 . .
C50' C51' H51' 116.2 . .
C51' C52' C53' 125.6(15) . .
C51' C52' H52' 117.2 . .
C53' C52' H52' 117.2 . .
C54' C53' C52' 125.8(15) . .
C54' C53' C62' 123.3(16) . .
C52' C53' C62' 110.8(15) . .
C55' C54' C53' 117.2(15) . .
C55' C54' C67' 117.9(13) . .
C53' C54' C67' 124.6(13) . .
C54' C55' C56' 124.2(17) . .
C54' C55' H55' 117.9 . .
C56' C55' H55' 117.9 . .
C55' C56' C57' 113(2) . .
C55' C56' C69' 120(2) . .
C57' C56' C69' 126(2) . .
C62' C57' C56' 130(3) . .
C62' C57' C58' 120(3) . .
C56' C57' C58' 109(2) . .
C59' C58' C57' 116.1(19) . .
C59' C58' H58' 121.9 . .
C57' C58' H58' 121.9 . .
C60' C59' C58' 116.4(17) . .
C60' C59' H59' 121.8 . .
C58' C59' H59' 121.8 . .
C59' C60' C61' 124.1(17) . .
C59' C60' C63' 119.2(18) . .
C61' C60' C63' 116.6(16) . .
C62' C61' C60' 119(2) . .
C62' C61' C50' 122(3) . .
C60' C61' C50' 119(2) . .
C57' C62' C61' 124(3) . .
C57' C62' C53' 111(3) . .
C61' C62' C53' 124(3) . .
C64' C63' C60' 119.2(18) . .
C64' C63' C71' 123.7(16) . .
C60' C63' C71' 116.4(14) . .
C49' C64' C63' 130(3) . .
C49' C64' H64' 115.2 . .
C63' C64' H64' 115.2 . .
O9' C65' C66' 123(2) . .
O9' C65' C49' 124(3) . .
C66' C65' C49' 108(2) . .
C65' C66' H66D 109.5 . .
C65' C66' H66E 109.5 . .
H66D C66' H66E 109.5 . .
C65' C66' H66F 109.5 . .
H66D C66' H66F 109.5 . .
H66E C66' H66F 109.5 . .
O10' C67' C68' 112.7(19) . .
O10' C67' C54' 120.5(12) . .
C68' C67' C54' 126.8(17) . .
C67' C68' H68D 109.5 . .
C67' C68' H68E 109.5 . .
H68D C68' H68E 109.5 . .
C67' C68' H68F 109.5 . .
H68D C68' H68F 109.5 . .
H68E C68' H68F 109.5 . .
O11' C69' C56' 122(3) . .
O11' C69' C70' 124(2) . .
C56' C69' C70' 112(2) . .
C69' C70' H70D 109.5 . .
C69' C70' H70E 109.5 . .
H70D C70' H70E 109.5 . .
C69' C70' H70F 109.5 . .
H70D C70' H70F 109.5 . .
H70E C70' H70F 109.5 . .
O12' C71' C63' 122.7(13) . .
O12' C71' C72' 129.5(17) . .
C63' C71' C72' 107.7(17) . .
C71' C72' H72D 109.5 . .
C71' C72' H72E 109.5 . .
H72D C72' H72E 109.5 . .
C71' C72' H72F 109.5 . .
H72D C72' H72F 109.5 . .
H72E C72' H72F 109.5 . .
C67' O10' O10' 140.7(13) . 2_858
C71' O12' C71' 152.1(14) . 2_857

loop_
_geom_bond_atom_site_label_1
_geom_bond_atom_site_label_2
_geom_bond_distance
_geom_bond_site_symmetry_2
C1 C2 1.379(12) .
C1 C16 1.401(12) .
C1 C17 1.502(11) .
C2 C3 1.399(12) .
C2 C13 1.473(10) .
C3 C4 1.404(13) .
C3 H3 0.9300 .
C4 C5 1.443(10) .
C4 H4 0.9300 .
C5 C14 1.427(11) .
C5 C6 1.455(12) .
C6 C7 1.416(11) .
C6 C19 1.420(15) .
C7 C8 1.376(11) .
C7 H7 0.9300 .
C8 C9 1.416(12) .
C8 C21 1.525(10) .
C9 C14 1.390(10) .
C9 C10 1.429(12) .
C10 C11 1.279(11) .
C10 H10 0.9300 .
C11 C12 1.471(9) .
C11 H11 0.9300 .
C12 C15 1.380(11) .
C12 C13 1.411(11) .
C13 C14 1.436(11) .
C15 C16 1.349(10) .
C15 C23 1.551(12) .
C16 H16 0.9300 .
C17 O1 1.228(11) .
C17 C18 1.488(14) .
C18 H18A 0.9600 .
C18 H18B 0.9600 .
C18 H18C 0.9600 .
C19 O2 1.277(13) .
C19 C20 1.470(15) .
C20 H20A 0.9600 .
C20 H20B 0.9600 .
C20 H20C 0.9600 .
C21 O3 1.205(9) .
C21 C22 1.497(11) .
C22 H22A 0.9600 .
C22 H22B 0.9600 .
C22 H22C 0.9600 .
C23 O4 1.183(10) .
C23 C24 1.539(13) .
C24 H24A 0.9600 .
C24 H24B 0.9600 .
C24 H24C 0.9600 .
C25 C26 1.344(12) .
C25 C38 1.458(11) .
C25 C41 1.516(11) .
C26 C27 1.452(11) .
C26 H26 0.9300 .
C27 C43 1.426(14) .
C27 C28 1.436(12) .
C28 C29 1.372(11) .
C28 C39 1.465(13) .
C29 C30 1.405(13) .
C29 H29 0.9300 .
C30 C31 1.433(13) .
C30 H30 0.9300 .
C31 C32 1.430(12) .
C31 C40 1.455(10) .
C32 C33 1.356(12) .
C32 C45 1.480(12) .
C33 C34 1.384(12) .
C33 H33 0.9300 .
C34 C35 1.353(12) .
C34 C47 1.563(12) .
C35 C36 1.402(10) .
C35 C40 1.449(12) .
C36 C37 1.308(12) .
C36 H36 0.9300 .
C37 C38 1.443(12) .
C37 H37 0.9300 .
C38 C39 1.364(11) .
C39 C40 1.451(11) .
C41 O5 1.220(10) .
C41 C42 1.508(12) .
C42 H42A 0.9600 .
C42 H42B 0.9600 .
C42 H42C 0.9600 .
C43 O6 1.264(12) .
C43 C44 1.421(15) .
C44 H44A 0.9600 .
C44 H44B 0.9600 .
C44 H44C 0.9600 .
C45 O7 1.221(12) .
C45 C46 1.475(13) .
C46 H46A 0.9600 .
C46 H46B 0.9600 .
C46 H46C 0.9600 .
C47 O8 1.187(11) .
C47 C48 1.522(14) .
C48 H48A 0.9600 .
C48 H48B 0.9600 .
C48 H48C 0.9600 .
C49 C50 1.33(4) .
C49 C65 1.48(4) .
C49 C64 1.51(4) .
C50 C51 1.31(3) .
C50 C61 1.36(4) .
C51 C52 1.47(2) .
C51 H51 0.9300 .
C52 C53 1.397(18) .
C52 H52 0.9300 .
C53 C62 1.34(3) .
C53 C54 1.477(19) .
C54 C55 1.32(2) .
C54 C67 1.49(2) .
C55 C56 1.41(3) .
C55 H55 0.9300 .
C56 C69 1.36(3) .
C56 C57 1.49(4) .
C57 C58 1.41(4) .
C57 C62 1.60(4) .
C58 C59 1.19(3) .
C58 H58 0.9300 .
C59 C60 1.45(2) .
C59 H59 0.9300 .
C60 C63 1.35(2) .
C60 C61 1.49(4) .
C61 C62 1.54(4) .
C63 C64 1.40(3) .
C63 C71 1.48(2) .
C64 H64 0.9300 .
C65 O9 1.39(3) .
C65 C66 1.59(4) .
C66 H66A 0.9600 .
C66 H66B 0.9600 .
C66 H66C 0.9600 .
C67 O10 1.185(12) .
C67 C68 1.524(15) .
C67 O10 1.828(14) 2_857
C68 H68A 0.9600 .
C68 H68B 0.9600 .
C68 H68C 0.9600 .
C69 C70 1.41(4) .
C69 O11 1.46(3) .
C70 H70A 0.9600 .
C70 H70B 0.9600 .
C70 H70C 0.9600 .
C71 O12 1.180(16) .
C71 C72 1.58(3) .
C72 H72A 0.9600 .
C72 H72B 0.9600 .
C72 H72C 0.9600 .
O10 O10 0.674(13) 2_857
O10 C67 1.828(14) 2_857
O12 O12 1.61(2) 2_858
C49' C64' 1.24(4) .
C49' C50' 1.44(4) .
C49' C65' 1.60(4) .
C50' C51' 1.45(3) .
C50' C61' 1.58(4) .
C51' C52' 1.29(2) .
C51' H51' 0.9300 .
C52' C53' 1.447(19) .
C52' H52' 0.9300 .
C53' C54' 1.38(2) .
C53' C62' 1.52(3) .
C54' C55' 1.34(2) .
C54' C67' 1.49(2) .
C55' C56' 1.42(3) .
C55' H55' 0.9300 .
C56' C57' 1.43(4) .
C56' C69' 1.56(3) .
C57' C62' 1.28(4) .
C57' C58' 1.51(4) .
C58' C59' 1.45(3) .
C58' H58' 0.9300 .
C59' C60' 1.37(2) .
C59' H59' 0.9300 .
C60' C61' 1.39(4) .
C60' C63' 1.46(2) .
C61' C62' 1.33(4) .
C63' C64' 1.43(3) .
C63' C71' 1.54(2) .
C64' H64' 0.9300 .
C65' O9' 1.21(4) .
C65' C66' 1.46(4) .
C66' H66D 0.9600 .
C66' H66E 0.9600 .
C66' H66F 0.9600 .
C67' O10' 1.096(14) .
C67' C68' 1.37(3) .
C68' H68D 0.9600 .
C68' H68E 0.9600 .
C68' H68F 0.9600 .
C69' O11' 1.05(3) .
C69' C70' 1.67(4) .
C70' H70D 0.9600 .
C70' H70E 0.9600 .
C70' H70F 0.9600 .
C71' O12' 1.496(18) .
C71' C72' 1.59(3) .
C72' H72D 0.9600 .
C72' H72E 0.9600 .
C72' H72F 0.9600 .
O10' O10' 1.356(16) 2_858
O12' C71' 1.496(18) 2_857

loop_
_geom_torsion_atom_site_label_1
_geom_torsion_atom_site_label_2
_geom_torsion_atom_site_label_3
_geom_torsion_atom_site_label_4
_geom_torsion
_geom_torsion_site_symmetry_1
_geom_torsion_site_symmetry_4
C16 C1 C2 C3 -176.3(6) . .
C17 C1 C2 C3 3.3(11) . .
C16 C1 C2 C13 -2.0(10) . .
C17 C1 C2 C13 177.5(6) . .
C1 C2 C3 C4 176.8(7) . .
C13 C2 C3 C4 2.5(10) . .
C2 C3 C4 C5 -3.8(11) . .
C3 C4 C5 C14 4.9(10) . .
C3 C4 C5 C6 177.3(6) . .
C14 C5 C6 C7 -2.2(9) . .
C4 C5 C6 C7 -174.4(6) . .
C14 C5 C6 C19 -175.2(7) . .
C4 C5 C6 C19 12.6(11) . .
C19 C6 C7 C8 175.2(7) . .
C5 C6 C7 C8 1.6(10) . .
C6 C7 C8 C9 -2.2(11) . .
C6 C7 C8 C21 -175.5(6) . .
C7 C8 C9 C14 3.3(10) . .
C21 C8 C9 C14 176.3(6) . .
C7 C8 C9 C10 -178.9(6) . .
C21 C8 C9 C10 -5.9(10) . .
C14 C9 C10 C11 3.4(10) . .
C8 C9 C10 C11 -174.4(6) . .
C9 C10 C11 C12 -3.3(10) . .
C10 C11 C12 C15 -175.5(6) . .
C10 C11 C12 C13 1.1(9) . .
C15 C12 C13 C14 177.7(6) . .
C11 C12 C13 C14 0.9(9) . .
C15 C12 C13 C2 -6.1(9) . .
C11 C12 C13 C2 177.1(5) . .
C1 C2 C13 C12 6.9(10) . .
C3 C2 C13 C12 -178.5(6) . .
C1 C2 C13 C14 -177.0(6) . .
C3 C2 C13 C14 -2.4(9) . .
C8 C9 C14 C5 -3.9(9) . .
C10 C9 C14 C5 178.1(6) . .
C8 C9 C14 C13 176.6(6) . .
C10 C9 C14 C13 -1.3(9) . .
C4 C5 C14 C9 175.6(6) . .
C6 C5 C14 C9 3.5(9) . .
C4 C5 C14 C13 -4.9(9) . .
C6 C5 C14 C13 -177.0(6) . .
C12 C13 C14 C9 -0.7(9) . .
C2 C13 C14 C9 -176.8(6) . .
C12 C13 C14 C5 179.8(6) . .
C2 C13 C14 C5 3.7(9) . .
C13 C12 C15 C16 0.6(10) . .
C11 C12 C15 C16 177.1(6) . .
C13 C12 C15 C23 178.8(6) . .
C11 C12 C15 C23 -4.6(10) . .
C12 C15 C16 C1 4.7(11) . .
C23 C15 C16 C1 -173.7(7) . .
C2 C1 C16 C15 -3.8(11) . .
C17 C1 C16 C15 176.6(7) . .
C2 C1 C17 O1 35.5(11) . .
C16 C1 C17 O1 -145.0(8) . .
C2 C1 C17 C18 -142.5(8) . .
C16 C1 C17 C18 37.1(11) . .
C7 C6 C19 O2 -168.8(10) . .
C5 C6 C19 O2 4.0(15) . .
C7 C6 C19 C20 21.2(13) . .
C5 C6 C19 C20 -166.0(9) . .
C7 C8 C21 O3 131.9(9) . .
C9 C8 C21 O3 -41.4(11) . .
C7 C8 C21 C22 -47.0(10) . .
C9 C8 C21 C22 139.7(8) . .
C16 C15 C23 O4 152.5(8) . .
C12 C15 C23 O4 -25.8(12) . .
C16 C15 C23 C24 -23.4(11) . .
C12 C15 C23 C24 158.3(8) . .
C38 C25 C26 C27 -1.9(12) . .
C41 C25 C26 C27 -176.5(7) . .
C25 C26 C27 C43 179.6(8) . .
C25 C26 C27 C28 -0.1(11) . .
C43 C27 C28 C29 1.5(13) . .
C26 C27 C28 C29 -178.7(7) . .
C43 C27 C28 C39 -176.8(8) . .
C26 C27 C28 C39 2.9(11) . .
C27 C28 C29 C30 -180.0(8) . .
C39 C28 C29 C30 -1.6(12) . .
C28 C29 C30 C31 -0.1(12) . .
C29 C30 C31 C32 -180.0(8) . .
C29 C30 C31 C40 2.0(11) . .
C30 C31 C32 C33 -174.1(8) . .
C40 C31 C32 C33 4.0(11) . .
C30 C31 C32 C45 1.1(12) . .
C40 C31 C32 C45 179.2(8) . .
C31 C32 C33 C34 -8.3(13) . .
C45 C32 C33 C34 176.4(8) . .
C32 C33 C34 C35 7.8(13) . .
C32 C33 C34 C47 -172.7(8) . .
C33 C34 C35 C36 -178.5(8) . .
C47 C34 C35 C36 2.0(12) . .
C33 C34 C35 C40 -2.3(11) . .
C47 C34 C35 C40 178.2(6) . .
C34 C35 C36 C37 179.8(8) . .
C40 C35 C36 C37 3.6(11) . .
C35 C36 C37 C38 -2.1(13) . .
C36 C37 C38 C39 0.8(12) . .
C36 C37 C38 C25 -178.7(7) . .
C26 C25 C38 C39 1.1(12) . .
C41 C25 C38 C39 175.5(7) . .
C26 C25 C38 C37 -179.5(7) . .
C41 C25 C38 C37 -5.1(11) . .
C37 C38 C39 C40 -1.3(11) . .
C25 C38 C39 C40 178.2(7) . .
C37 C38 C39 C28 -177.6(7) . .
C25 C38 C39 C28 1.8(11) . .
C29 C28 C39 C38 177.8(7) . .
C27 C28 C39 C38 -3.8(12) . .
C29 C28 C39 C40 1.5(11) . .
C27 C28 C39 C40 179.9(7) . .
C34 C35 C40 C39 179.3(7) . .
C36 C35 C40 C39 -3.9(10) . .
C34 C35 C40 C31 -1.6(10) . .
C36 C35 C40 C31 175.1(6) . .
C38 C39 C40 C35 3.0(11) . .
C28 C39 C40 C35 179.4(7) . .
C38 C39 C40 C31 -176.1(7) . .
C28 C39 C40 C31 0.4(10) . .
C32 C31 C40 C35 0.8(10) . .
C30 C31 C40 C35 178.9(7) . .
C32 C31 C40 C39 179.8(7) . .
C30 C31 C40 C39 -2.0(10) . .
C26 C25 C41 O5 133.6(10) . .
C38 C25 C41 O5 -41.0(13) . .
C26 C25 C41 C42 -40.2(11) . .
C38 C25 C41 C42 145.2(9) . .
C28 C27 C43 O6 15.6(16) . .
C26 C27 C43 O6 -164.1(11) . .
C28 C27 C43 C44 -163.7(10) . .
C26 C27 C43 C44 16.6(14) . .
C33 C32 C45 O7 -140.3(11) . .
C31 C32 C45 O7 44.6(14) . .
C33 C32 C45 C46 39.4(14) . .
C31 C32 C45 C46 -135.6(10) . .
C35 C34 C47 O8 -23.6(12) . .
C33 C34 C47 O8 156.9(9) . .
C35 C34 C47 C48 166.6(8) . .
C33 C34 C47 C48 -12.9(11) . .
C65 C49 C50 C51 -5(6) . .
C64 C49 C50 C51 -180(3) . .
C65 C49 C50 C61 -180(4) . .
C64 C49 C50 C61 5(5) . .
C49 C50 C51 C52 177(3) . .
C61 C50 C51 C52 -8(4) . .
C50 C51 C52 C53 2(2) . .
C51 C52 C53 C62 5(2) . .
C51 C52 C53 C54 177.2(11) . .
C62 C53 C54 C55 -5(2) . .
C52 C53 C54 C55 -177.8(12) . .
C62 C53 C54 C67 170.5(16) . .
C52 C53 C54 C67 -2.4(17) . .
C53 C54 C55 C56 0(2) . .
C67 C54 C55 C56 -174.8(16) . .
C54 C55 C56 C69 178(2) . .
C54 C55 C56 C57 2(3) . .
C69 C56 C57 C58 6(6) . .
C55 C56 C57 C58 -178(4) . .
C69 C56 C57 C62 -176(3) . .
C55 C56 C57 C62 0(4) . .
C56 C57 C58 C59 175(4) . .
C62 C57 C58 C59 -2(5) . .
C57 C58 C59 C60 1(4) . .
C58 C59 C60 C63 177.9(19) . .
C58 C59 C60 C61 5(3) . .
C51 C50 C61 C60 176(2) . .
C49 C50 C61 C60 -9(5) . .
C51 C50 C61 C62 7(5) . .
C49 C50 C61 C62 -178(3) . .
C63 C60 C61 C50 10(4) . .
C59 C60 C61 C50 -176(3) . .
C63 C60 C61 C62 178(2) . .
C59 C60 C61 C62 -8(4) . .
C52 C53 C62 C61 -6(3) . .
C54 C53 C62 C61 -178(2) . .
C52 C53 C62 C57 -180(3) . .
C54 C53 C62 C57 8(4) . .
C50 C61 C62 C53 0(4) . .
C60 C61 C62 C53 -169(3) . .
C50 C61 C62 C57 175(3) . .
C60 C61 C62 C57 6(4) . .
C58 C57 C62 C53 173(3) . .
C56 C57 C62 C53 -5(5) . .
C58 C57 C62 C61 -1(5) . .
C56 C57 C62 C61 -179(3) . .
C59 C60 C63 C64 -178.7(15) . .
C61 C60 C63 C64 -6(3) . .
C59 C60 C63 C71 -5(2) . .
C61 C60 C63 C71 168(2) . .
C60 C63 C64 C49 1(3) . .
C71 C63 C64 C49 -173(2) . .
C50 C49 C64 C63 -1(5) . .
C65 C49 C64 C63 -177(2) . .
C50 C49 C65 O9 36(5) . .
C64 C49 C65 O9 -148(2) . .
C50 C49 C65 C66 -165(3) . .
C64 C49 C65 C66 11(4) . .
C55 C54 C67 O10 -135.8(14) . .
C53 C54 C67 O10 49.3(17) . .
C55 C54 C67 C68 30(2) . .
C53 C54 C67 C68 -145.3(14) . .
C55 C54 C67 O10 -141.9(12) . 2_857
C53 C54 C67 O10 43.2(14) . 2_857
C55 C56 C69 C70 -19(4) . .
C57 C56 C69 C70 157(3) . .
C55 C56 C69 O11 160.6(18) . .
C57 C56 C69 O11 -24(4) . .
C60 C63 C71 O12 -43(2) . .
C64 C63 C71 O12 130.9(18) . .
C60 C63 C71 C72 137.2(18) . .
C64 C63 C71 C72 -49(2) . .
C54 C67 O10 O10 -45(5) . 2_857
C68 C67 O10 O10 151(4) . 2_857
C54 C67 O10 C67 -16(2) . 2_857
C68 C67 O10 C67 -179.6(18) . 2_857
O10 C67 O10 C67 30(3) 2_857 2_857
C63 C71 O12 O12 50(3) . 2_858
C72 C71 O12 O12 -130.7(19) . 2_858
C64' C49' C50' C51' 178(2) . .
C65' C49' C50' C51' 0(4) . .
C64' C49' C50' C61' -7(5) . .
C65' C49' C50' C61' 176(3) . .
C49' C50' C51' C52' -177(3) . .
C61' C50' C51' C52' 7(3) . .
C50' C51' C52' C53' -6(2) . .
C51' C52' C53' C54' -179.9(15) . .
C51' C52' C53' C62' 2(2) . .
C52' C53' C54' C55' 178.7(13) . .
C62' C53' C54' C55' -4(2) . .
C52' C53' C54' C67' 5(2) . .
C62' C53' C54' C67' -177.4(14) . .
C53' C54' C55' C56' 8(2) . .
C67' C54' C55' C56' -178.1(14) . .
C54' C55' C56' C57' -8(3) . .
C54' C55' C56' C69' 173.8(17) . .
C55' C56' C57' C62' 3(6) . .
C69' C56' C57' C62' -178(4) . .
C55' C56' C57' C58' 176(2) . .
C69' C56' C57' C58' -6(4) . .
C62' C57' C58' C59' -5(5) . .
C56' C57' C58' C59' -179(2) . .
C57' C58' C59' C60' 3(3) . .
C58' C59' C60' C61' -2(3) . .
C58' C59' C60' C63' 176.7(14) . .
C59' C60' C61' C62' 4(5) . .
C63' C60' C61' C62' -175(3) . .
C59' C60' C61' C50' 173(2) . .
C63' C60' C61' C50' -6(4) . .
C49' C50' C61' C62' 178(3) . .
C51' C50' C61' C62' -6(4) . .
C49' C50' C61' C60' 9(4) . .
C51' C50' C61' C60' -175(2) . .
C56' C57' C62' C61' 179(4) . .
C58' C57' C62' C61' 7(6) . .
C56' C57' C62' C53' 0(6) . .
C58' C57' C62' C53' -172(3) . .
C60' C61' C62' C57' -7(5) . .
C50' C61' C62' C57' -175(3) . .
C60' C61' C62' C53' 172(2) . .
C50' C61' C62' C53' 4(5) . .
C54' C53' C62' C57' 0(3) . .
C52' C53' C62' C57' 178(3) . .
C54' C53' C62' C61' -179(3) . .
C52' C53' C62' C61' -1(3) . .
C59' C60' C63' C64' -177.8(15) . .
C61' C60' C63' C64' 1(3) . .
C59' C60' C63' C71' 12(2) . .
C61' C60' C63' C71' -169(2) . .
C50' C49' C64' C63' 2(5) . .
C65' C49' C64' C63' 179(3) . .
C60' C63' C64' C49' 1(4) . .
C71' C63' C64' C49' 171(3) . .
C64' C49' C65' O9' 146(4) . .
C50' C49' C65' O9' -37(4) . .
C64' C49' C65' C66' -9(5) . .
C50' C49' C65' C66' 168(2) . .
C55' C54' C67' O10' 140.1(14) . .
C53' C54' C67' O10' -46(2) . .
C55' C54' C67' C68' -36(2) . .
C53' C54' C67' C68' 137.2(17) . .
C55' C56' C69' O11' -140(3) . .
C57' C56' C69' O11' 41(5) . .
C55' C56' C69' C70' 24(3) . .
C57' C56' C69' C70' -154(3) . .
C64' C63' C71' O12' -131.0(15) . .
C60' C63' C71' O12' 39.2(17) . .
C64' C63' C71' C72' 46(2) . .
C60' C63' C71' C72' -143.9(15) . .
C68' C67' O10' O10' -123.7(17) . 2_858
C54' C67' O10' O10' 59(2) . 2_858
C63' C71' O12' C71' 3.0(10) . 2_857
C72' C71' O12' C71' -173.1(16) . 2_857
